data_4337173
loop_
_publ_author_name
'Kumar, Shanish'
'Mani, Ganesan'
'Dutta, Debodyuti'
'Mishra, Sabyashachi'

_publ_section_title
;
 Structural Diversity of Copper(I) Complexes Formed by Pyrrole- and
 Dipyrrolylmethane-Based Diphosphine Ligands with
 Cu-X&#x00B7;&#x00B7;&#x00B7;HN Hydrogen Bonds.
;
_journal_issue 2
_journal_name_full 'Inorganic chemistry'
_journal_page_first 700
_journal_page_last 709
_journal_paper_doi 10.1021/ic402253y
_journal_volume 53
_journal_year 2014
_chemical_formula_sum 'C60 H54 Cu2 I2 N2 P4'
_chemical_formula_weight 1307.81
_chemical_name_systematic
;
 ?
;
_space_group_IT_number 14
_symmetry_cell_setting monoclinic
_symmetry_space_group_name_Hall '-P 2ybc'
_symmetry_space_group_name_H-M 'P 1 21/c 1'
_atom_sites_solution_hydrogens geom
_atom_sites_solution_primary direct
_atom_sites_solution_secondary difmap
_audit_creation_method SHELXL-97
_cell_angle_alpha 90.00
_cell_angle_beta 103.4460(10)
_cell_angle_gamma 90.00
_cell_formula_units_Z 4
_cell_length_a 11.9315(4)
_cell_length_b 21.6633(8)
_cell_length_c 22.2219(8)
_cell_measurement_reflns_used 66175
_cell_measurement_temperature 293(2)
_cell_measurement_theta_max 25.00
_cell_measurement_theta_min 1.75
_cell_volume 5586.4(3)
_computing_molecular_graphics SIR92
_computing_structure_refinement 'SHELXL-97 (Sheldrick, 2008)'
_diffrn_ambient_temperature 293(2)
_diffrn_measured_fraction_theta_full 1.000
_diffrn_measured_fraction_theta_max 1.000
_diffrn_measurement_device_type 'Bruker CCD APEX 2'
_diffrn_measurement_method hemisphere
_diffrn_radiation_monochromator graphite
_diffrn_radiation_source 'fine-focus sealed tube'
_diffrn_radiation_type MoK\a
_diffrn_radiation_wavelength 0.71073
_diffrn_reflns_av_R_equivalents 0.0915
_diffrn_reflns_av_sigmaI/netI 0.0617
_diffrn_reflns_limit_h_max 14
_diffrn_reflns_limit_h_min -14
_diffrn_reflns_limit_k_max 25
_diffrn_reflns_limit_k_min -25
_diffrn_reflns_limit_l_max 26
_diffrn_reflns_limit_l_min -26
_diffrn_reflns_number 66175
_diffrn_reflns_theta_full 25.00
_diffrn_reflns_theta_max 25.00
_diffrn_reflns_theta_min 1.75
_exptl_absorpt_coefficient_mu 2.021
_exptl_absorpt_correction_T_max 0.754
_exptl_absorpt_correction_T_min 0.685
_exptl_absorpt_correction_type multi-scan
_exptl_absorpt_process_details SADABS
_exptl_crystal_colour Colorless
_exptl_crystal_density_diffrn 1.555
_exptl_crystal_density_method 'not measured'
_exptl_crystal_description Prism
_exptl_crystal_F_000 2608
_exptl_crystal_size_max 0.30
_exptl_crystal_size_mid 0.16
_exptl_crystal_size_min 0.14
_refine_diff_density_max 1.043
_refine_diff_density_min -0.401
_refine_diff_density_rms 0.101
_refine_ls_extinction_method none
_refine_ls_goodness_of_fit_ref 1.046
_refine_ls_hydrogen_treatment mixed
_refine_ls_matrix_type full
_refine_ls_number_parameters 634
_refine_ls_number_reflns 9840
_refine_ls_number_restraints 0
_refine_ls_restrained_S_all 1.046
_refine_ls_R_factor_all 0.1011
_refine_ls_R_factor_gt 0.0452
_refine_ls_shift/su_max 0.001
_refine_ls_shift/su_mean 0.000
_refine_ls_structure_factor_coef Fsqd
_refine_ls_weighting_details 'calc w=1/[\s^2^(Fo^2^)+(0.0497P)^2^+2.1734P] where P=(Fo^2^+2Fc^2^)/3'
_refine_ls_weighting_scheme calc
_refine_ls_wR_factor_gt 0.0915
_refine_ls_wR_factor_ref 0.1144
_reflns_number_gt 5922
_reflns_number_total 9840
_reflns_threshold_expression >2\s(I)
_cod_data_source_file ic402253y_si_002.cif
_cod_data_source_block complex3
_cod_depositor_comments
;
The following automatic conversions were performed:

'_symmetry_cell_setting' value 'Monoclinic' changed to 'monoclinic'
according to
/usr/data/users/saulius/automatic-downloads/current/ACS/lib/dictionaries/cif_core.dic
dictionary named 'cif_core.dic' version 2.4.2 from 2011-04-26.

Automatic conversion script
Id: cif_fix_values 2281 2013-09-26 08:29:07Z andrius 
;
_cod_original_sg_symbol_H-M P2(1)/c
_cod_database_code 4337173

loop_
_symmetry_equiv_pos_as_xyz
'x, y, z'
'-x, y+1/2, -z+1/2'
'-x, -y, -z'
'x, -y-1/2, z-1/2'

loop_
_atom_site_label
_atom_site_type_symbol
_atom_site_fract_x
_atom_site_fract_y
_atom_site_fract_z
_atom_site_U_iso_or_equiv
_atom_site_adp_type
_atom_site_occupancy
_atom_site_symmetry_multiplicity
_atom_site_calc_flag
_atom_site_refinement_flags
C1 C 1.1739(5) 0.1686(3) 1.0509(3) 0.0421(14) Uani 1 1 d .
C2 C 1.0962(5) 0.1570(3) 1.0870(3) 0.0580(18) Uani 1 1 d .
H2 H 1.0401 0.1267 1.0753 0.070 Uiso 1 1 calc R
C3 C 1.1022(6) 0.1908(4) 1.1411(3) 0.063(2) Uani 1 1 d .
H3 H 1.0500 0.1829 1.1654 0.076 Uiso 1 1 calc R
C4 C 1.1846(6) 0.2357(3) 1.1588(3) 0.064(2) Uani 1 1 d .
H4 H 1.1881 0.2582 1.1948 0.077 Uiso 1 1 calc R
C5 C 1.2603(6) 0.2471(3) 1.1235(3) 0.0625(19) Uani 1 1 d .
H5 H 1.3152 0.2780 1.1350 0.075 Uiso 1 1 calc R
C6 C 1.2570(5) 0.2136(3) 1.0708(3) 0.0510(16) Uani 1 1 d .
H6 H 1.3116 0.2212 1.0479 0.061 Uiso 1 1 calc R
C7 C 1.3085(5) 0.1164(3) 0.9721(3) 0.0417(15) Uani 1 1 d .
C8 C 1.3819(6) 0.0836(3) 1.0184(3) 0.0594(18) Uani 1 1 d .
H8 H 1.3556 0.0696 1.0522 0.071 Uiso 1 1 calc R
C9 C 1.4945(6) 0.0713(3) 1.0150(4) 0.068(2) Uani 1 1 d .
H9 H 1.5440 0.0503 1.0469 0.082 Uiso 1 1 calc R
C10 C 1.5321(6) 0.0900(3) 0.9645(4) 0.069(2) Uani 1 1 d .
H10 H 1.6063 0.0802 0.9611 0.083 Uiso 1 1 calc R
C11 C 1.4617(6) 0.1229(4) 0.9192(3) 0.070(2) Uani 1 1 d .
H11 H 1.4887 0.1369 0.8856 0.084 Uiso 1 1 calc R
C12 C 1.3495(6) 0.1358(3) 0.9227(3) 0.0596(19) Uani 1 1 d .
H12 H 1.3015 0.1578 0.8910 0.072 Uiso 1 1 calc R
C13 C 1.1014(5) 0.0559(3) 0.9843(3) 0.0468(16) Uani 1 1 d .
H13A H 1.1518 0.0353 1.0191 0.056 Uiso 1 1 calc R
H13B H 1.0266 0.0605 0.9939 0.056 Uiso 1 1 calc R
C14 C 1.0891(5) 0.0168(3) 0.9289(3) 0.0491(16) Uani 1 1 d .
C15 C 1.1449(6) -0.0341(3) 0.9162(3) 0.063(2) Uani 1 1 d .
H15 H 1.2041 -0.0546 0.9435 0.076 Uiso 1 1 calc R
C16 C 1.0969(6) -0.0508(3) 0.8534(3) 0.0635(19) Uani 1 1 d .
H16 H 1.1193 -0.0840 0.8324 0.076 Uiso 1 1 calc R
C17 C 1.0135(5) -0.0101(3) 0.8303(3) 0.0469(16) Uani 1 1 d .
C18 C 0.9409(6) -0.0031(3) 0.7660(3) 0.0639(19) Uani 1 1 d .
H18A H 0.9222 -0.0441 0.7491 0.077 Uiso 1 1 calc R
H18B H 0.9876 0.0167 0.7412 0.077 Uiso 1 1 calc R
C19 C 0.7057(6) -0.0075(3) 0.7857(3) 0.0533(17) Uani 1 1 d .
C20 C 0.7097(7) -0.0715(3) 0.7873(3) 0.071(2) Uani 1 1 d .
H20 H 0.7709 -0.0923 0.7770 0.086 Uiso 1 1 calc R
C21 C 0.6232(8) -0.1043(4) 0.8041(4) 0.084(3) Uani 1 1 d .
H21 H 0.6267 -0.1471 0.8056 0.100 Uiso 1 1 calc R
C22 C 0.5322(8) -0.0746(4) 0.8187(4) 0.079(2) Uani 1 1 d .
H22 H 0.4724 -0.0972 0.8283 0.095 Uiso 1 1 calc R
C23 C 0.5290(7) -0.0116(4) 0.8190(4) 0.078(2) Uani 1 1 d .
H23 H 0.4684 0.0089 0.8302 0.093 Uiso 1 1 calc R
C24 C 0.6155(6) 0.0212(3) 0.8029(3) 0.067(2) Uani 1 1 d .
H24 H 0.6131 0.0641 0.8036 0.080 Uiso 1 1 calc R
C25 C 0.7538(5) 0.0340(3) 0.6719(3) 0.0522(17) Uani 1 1 d .
C26 C 0.6726(6) -0.0082(3) 0.6426(3) 0.067(2) Uani 1 1 d .
H26 H 0.6437 -0.0371 0.6660 0.081 Uiso 1 1 calc R
C27 C 0.6333(7) -0.0080(4) 0.5785(4) 0.078(2) Uani 1 1 d .
H27 H 0.5788 -0.0368 0.5591 0.093 Uiso 1 1 calc R
C28 C 0.6759(7) 0.0351(4) 0.5442(4) 0.078(2) Uani 1 1 d .
H28 H 0.6510 0.0353 0.5013 0.094 Uiso 1 1 calc R
C29 C 0.7533(7) 0.0768(4) 0.5725(4) 0.080(2) Uani 1 1 d .
H29 H 0.7802 0.1065 0.5491 0.096 Uiso 1 1 calc R
C30 C 0.7933(6) 0.0761(4) 0.6359(3) 0.066(2) Uani 1 1 d .
H30 H 0.8484 0.1049 0.6546 0.079 Uiso 1 1 calc R
C31 C 0.5396(5) 0.1665(3) 0.7178(3) 0.0474(16) Uani 1 1 d .
C32 C 0.5145(6) 0.1269(3) 0.6677(3) 0.0600(18) Uani 1 1 d .
H32 H 0.5649 0.1239 0.6416 0.072 Uiso 1 1 calc R
C33 C 0.4151(7) 0.0916(4) 0.6560(4) 0.075(2) Uani 1 1 d .
H33 H 0.3993 0.0651 0.6221 0.090 Uiso 1 1 calc R
C34 C 0.3394(7) 0.0953(4) 0.6940(4) 0.081(2) Uani 1 1 d .
H34 H 0.2725 0.0716 0.6860 0.097 Uiso 1 1 calc R
C35 C 0.3634(6) 0.1338(4) 0.7432(4) 0.075(2) Uani 1 1 d .
H35 H 0.3129 0.1361 0.7693 0.090 Uiso 1 1 calc R
C36 C 0.4620(5) 0.1700(3) 0.7553(3) 0.0590(18) Uani 1 1 d .
H36 H 0.4760 0.1969 0.7889 0.071 Uiso 1 1 calc R
C37 C 0.6837(5) 0.2422(3) 0.6623(3) 0.0439(15) Uani 1 1 d .
C38 C 0.5865(5) 0.2643(3) 0.6221(3) 0.0600(19) Uani 1 1 d .
H38 H 0.5162 0.2629 0.6334 0.072 Uiso 1 1 calc R
C39 C 0.5914(6) 0.2883(3) 0.5658(4) 0.074(2) Uani 1 1 d .
H39 H 0.5245 0.3024 0.5388 0.089 Uiso 1 1 calc R
C40 C 0.6944(6) 0.2916(4) 0.5491(3) 0.075(2) Uani 1 1 d .
H40 H 0.6978 0.3081 0.5109 0.089 Uiso 1 1 calc R
C41 C 0.7919(6) 0.2708(4) 0.5883(3) 0.075(2) Uani 1 1 d .
H41 H 0.8621 0.2733 0.5770 0.090 Uiso 1 1 calc R
C42 C 0.7866(5) 0.2461(3) 0.6447(3) 0.063(2) Uani 1 1 d .
H42 H 0.8537 0.2318 0.6713 0.075 Uiso 1 1 calc R
C43 C 0.6477(5) 0.2736(3) 0.7816(3) 0.0563(18) Uani 1 1 d .
H43A H 0.5772 0.2933 0.7594 0.068 Uiso 1 1 calc R
H43B H 0.6344 0.2582 0.8204 0.068 Uiso 1 1 calc R
C44 C 0.7402(5) 0.3207(3) 0.7956(3) 0.0506(17) Uani 1 1 d .
C45 C 0.7366(7) 0.3833(4) 0.8006(4) 0.087(3) Uani 1 1 d .
H45 H 0.6703 0.4074 0.7930 0.105 Uiso 1 1 calc R
C46 C 0.8505(7) 0.4051(4) 0.8191(4) 0.094(3) Uani 1 1 d .
H46 H 0.8725 0.4461 0.8263 0.112 Uiso 1 1 calc R
C47 C 0.9220(6) 0.3564(3) 0.8246(3) 0.0552(18) Uani 1 1 d .
C48 C 1.0495(6) 0.3509(3) 0.8402(3) 0.064(2) Uani 1 1 d .
H48A H 1.0825 0.3918 0.8478 0.077 Uiso 1 1 calc R
H48B H 1.0735 0.3338 0.8049 0.077 Uiso 1 1 calc R
C49 C 1.0835(5) 0.3487(3) 0.9721(3) 0.0513(17) Uani 1 1 d .
C50 C 1.1155(6) 0.4101(3) 0.9796(4) 0.073(2) Uani 1 1 d .
H50 H 1.1466 0.4292 0.9497 0.088 Uiso 1 1 calc R
C51 C 1.1028(7) 0.4434(4) 1.0297(5) 0.087(3) Uani 1 1 d .
H51 H 1.1248 0.4847 1.0338 0.104 Uiso 1 1 calc R
C52 C 1.0564(7) 0.4148(4) 1.0745(4) 0.086(3) Uani 1 1 d .
H52 H 1.0481 0.4373 1.1089 0.103 Uiso 1 1 calc R
C53 C 1.0234(7) 0.3549(4) 1.0690(4) 0.081(2) Uani 1 1 d .
H53 H 0.9933 0.3361 1.0994 0.097 Uiso 1 1 calc R
C54 C 1.0354(6) 0.3217(3) 1.0162(3) 0.0622(19) Uani 1 1 d .
H54 H 1.0106 0.2809 1.0111 0.075 Uiso 1 1 calc R
C55 C 1.2623(6) 0.3121(3) 0.9147(3) 0.0525(17) Uani 1 1 d .
C56 C 1.3401(6) 0.3257(3) 0.9698(4) 0.068(2) Uani 1 1 d .
H56 H 1.3138 0.3308 1.0058 0.082 Uiso 1 1 calc R
C57 C 1.4569(7) 0.3318(4) 0.9721(5) 0.090(3) Uani 1 1 d .
H57 H 1.5077 0.3407 1.0097 0.108 Uiso 1 1 calc R
C58 C 1.4980(8) 0.3250(4) 0.9208(6) 0.101(3) Uani 1 1 d .
H58 H 1.5764 0.3291 0.9227 0.121 Uiso 1 1 calc R
C59 C 1.4235(8) 0.3123(4) 0.8668(5) 0.099(3) Uani 1 1 d .
H59 H 1.4515 0.3080 0.8313 0.118 Uiso 1 1 calc R
C60 C 1.3060(7) 0.3053(3) 0.8623(4) 0.077(2) Uani 1 1 d .
H60 H 1.2568 0.2961 0.8243 0.092 Uiso 1 1 calc R
N1 N 1.0086(5) 0.0301(2) 0.8764(2) 0.0489(14) Uani 1 1 d .
H1N H 0.966(5) 0.059(3) 0.870(3) 0.059 Uiso 1 1 d .
N2 N 0.8545(4) 0.3054(2) 0.8100(2) 0.0514(14) Uani 1 1 d .
H2A H 0.8803 0.2684 0.8098 0.062 Uiso 1 1 calc R
P1 P 1.16012(13) 0.13300(7) 0.97504(7) 0.0414(4) Uani 1 1 d .
P2 P 1.10801(14) 0.30212(8) 0.90841(8) 0.0482(4) Uani 1 1 d .
P3 P 0.67808(13) 0.20743(8) 0.73566(7) 0.0443(4) Uani 1 1 d .
P4 P 0.80617(14) 0.04038(8) 0.75583(8) 0.0491(4) Uani 1 1 d .
Cu1 Cu 1.05818(7) 0.19927(4) 0.90325(3) 0.0491(2) Uani 1 1 d .
Cu2 Cu 0.82081(6) 0.14195(4) 0.78471(3) 0.0467(2) Uani 1 1 d .
I1 I 1.04195(3) 0.17224(2) 0.781308(18) 0.04918(13) Uani 1 1 d .
I2 I 0.83561(3) 0.16483(2) 0.906344(19) 0.05045(14) Uani 1 1 d .

loop_
_atom_site_aniso_label
_atom_site_aniso_U_11
_atom_site_aniso_U_22
_atom_site_aniso_U_33
_atom_site_aniso_U_23
_atom_site_aniso_U_13
_atom_site_aniso_U_12
C1 0.037(3) 0.054(4) 0.033(3) 0.002(3) 0.002(3) 0.002(3)
C2 0.042(4) 0.075(5) 0.057(5) -0.004(4) 0.012(3) -0.004(3)
C3 0.053(4) 0.093(6) 0.050(5) -0.002(4) 0.023(4) 0.008(4)
C4 0.059(5) 0.084(6) 0.048(5) -0.021(4) 0.010(4) 0.007(4)
C5 0.059(5) 0.065(5) 0.061(5) -0.025(4) 0.008(4) -0.009(4)
C6 0.042(4) 0.061(4) 0.049(4) -0.002(3) 0.008(3) -0.005(3)
C7 0.046(4) 0.042(4) 0.036(4) -0.004(3) 0.007(3) 0.000(3)
C8 0.052(4) 0.072(5) 0.054(5) 0.009(4) 0.011(4) 0.008(4)
C9 0.063(5) 0.069(5) 0.068(5) 0.006(4) 0.007(4) 0.017(4)
C10 0.050(4) 0.084(6) 0.074(6) -0.012(5) 0.015(4) 0.010(4)
C11 0.061(5) 0.107(6) 0.049(5) 0.003(4) 0.023(4) 0.005(5)
C12 0.057(4) 0.078(5) 0.043(4) 0.014(4) 0.011(4) 0.017(4)
C13 0.048(4) 0.050(4) 0.040(4) 0.004(3) 0.006(3) -0.013(3)
C14 0.044(4) 0.056(4) 0.043(4) 0.011(3) 0.002(3) -0.007(3)
C15 0.050(4) 0.060(5) 0.069(5) 0.010(4) -0.006(4) 0.012(4)
C16 0.062(5) 0.059(5) 0.066(5) -0.013(4) 0.009(4) 0.010(4)
C17 0.043(4) 0.048(4) 0.047(4) -0.006(3) 0.006(3) 0.002(3)
C18 0.054(4) 0.074(5) 0.060(5) -0.016(4) 0.007(4) 0.009(4)
C19 0.059(4) 0.050(4) 0.043(4) 0.003(3) -0.004(3) 0.000(3)
C20 0.075(5) 0.064(5) 0.073(6) 0.010(4) 0.012(4) 0.015(4)
C21 0.108(7) 0.056(5) 0.081(6) 0.015(4) 0.009(6) -0.015(5)
C22 0.078(6) 0.087(7) 0.066(6) 0.010(5) 0.004(5) -0.022(5)
C23 0.075(6) 0.080(6) 0.078(6) 0.018(5) 0.018(5) -0.003(5)
C24 0.077(5) 0.060(5) 0.071(5) 0.004(4) 0.029(4) -0.004(4)
C25 0.040(4) 0.063(5) 0.049(4) -0.008(4) 0.002(3) 0.003(3)
C26 0.072(5) 0.056(5) 0.063(5) -0.003(4) -0.006(4) -0.010(4)
C27 0.072(5) 0.084(6) 0.059(6) -0.027(5) -0.023(4) 0.005(5)
C28 0.073(6) 0.106(7) 0.050(5) -0.004(5) 0.003(4) 0.016(5)
C29 0.065(5) 0.119(7) 0.056(5) -0.005(5) 0.012(4) -0.017(5)
C30 0.053(4) 0.092(6) 0.048(5) -0.012(4) 0.003(4) -0.012(4)
C31 0.037(3) 0.062(4) 0.040(4) 0.015(3) 0.004(3) 0.006(3)
C32 0.048(4) 0.066(5) 0.066(5) 0.006(4) 0.013(4) 0.000(4)
C33 0.061(5) 0.077(6) 0.078(6) -0.008(4) -0.001(5) -0.012(4)
C34 0.049(5) 0.093(7) 0.093(7) 0.022(5) 0.002(5) -0.013(4)
C35 0.048(5) 0.103(7) 0.077(6) 0.034(5) 0.020(4) 0.003(4)
C36 0.043(4) 0.078(5) 0.057(5) 0.016(4) 0.014(3) 0.006(4)
C37 0.040(4) 0.054(4) 0.038(4) 0.003(3) 0.010(3) 0.000(3)
C38 0.036(4) 0.078(5) 0.068(5) 0.029(4) 0.016(4) 0.005(3)
C39 0.046(4) 0.096(6) 0.078(6) 0.034(5) 0.010(4) 0.008(4)
C40 0.066(5) 0.105(6) 0.057(5) 0.030(4) 0.022(4) -0.001(5)
C41 0.045(4) 0.119(7) 0.066(5) 0.026(5) 0.023(4) 0.002(4)
C42 0.036(4) 0.091(6) 0.059(5) 0.020(4) 0.009(3) 0.009(4)
C43 0.044(4) 0.067(5) 0.057(4) 0.002(4) 0.008(3) 0.012(3)
C44 0.048(4) 0.053(4) 0.050(4) -0.002(3) 0.008(3) 0.007(3)
C45 0.066(6) 0.067(6) 0.117(7) 0.001(5) -0.004(5) 0.018(4)
C46 0.076(6) 0.057(5) 0.131(8) -0.002(5) -0.012(6) 0.006(5)
C47 0.048(4) 0.054(4) 0.056(4) 0.013(3) -0.003(3) 0.001(4)
C48 0.060(5) 0.061(5) 0.069(5) 0.017(4) 0.011(4) -0.011(4)
C49 0.038(4) 0.052(4) 0.060(5) 0.003(3) 0.003(3) 0.003(3)
C50 0.073(5) 0.058(5) 0.088(6) -0.004(4) 0.019(5) -0.003(4)
C51 0.074(6) 0.068(6) 0.120(8) -0.017(6) 0.026(6) -0.003(4)
C52 0.066(6) 0.084(7) 0.107(7) -0.024(6) 0.023(5) 0.015(5)
C53 0.076(6) 0.087(6) 0.090(7) 0.002(5) 0.042(5) 0.016(5)
C54 0.047(4) 0.063(5) 0.078(5) 0.001(4) 0.018(4) 0.007(3)
C55 0.048(4) 0.044(4) 0.067(5) 0.006(3) 0.017(4) -0.004(3)
C56 0.043(4) 0.067(5) 0.091(6) 0.003(4) 0.009(4) -0.008(4)
C57 0.048(5) 0.076(6) 0.136(9) 0.008(6) 0.003(5) -0.006(4)
C58 0.049(6) 0.091(7) 0.164(11) -0.003(7) 0.026(7) 0.002(5)
C59 0.079(7) 0.096(7) 0.140(9) 0.004(6) 0.065(7) 0.021(5)
C60 0.066(5) 0.079(6) 0.090(6) -0.010(5) 0.027(5) 0.006(4)
N1 0.046(3) 0.047(4) 0.046(3) -0.006(3) -0.003(3) 0.008(3)
N2 0.042(3) 0.047(3) 0.062(4) 0.000(3) 0.007(3) 0.006(3)
P1 0.0385(9) 0.0480(10) 0.0354(9) 0.0035(7) 0.0038(7) -0.0039(7)
P2 0.0412(9) 0.0515(10) 0.0501(11) 0.0068(8) 0.0070(8) -0.0043(8)
P3 0.0344(9) 0.0569(11) 0.0415(10) 0.0006(8) 0.0083(7) 0.0034(8)
P4 0.0430(10) 0.0554(11) 0.0452(10) -0.0079(8) 0.0029(8) 0.0026(8)
Cu1 0.0466(5) 0.0544(5) 0.0432(5) 0.0067(4) 0.0039(4) -0.0024(4)
Cu2 0.0379(4) 0.0555(5) 0.0449(5) -0.0028(4) 0.0057(4) 0.0018(4)
I1 0.0340(2) 0.0749(3) 0.0393(3) 0.0023(2) 0.00984(18) -0.0016(2)
I2 0.0431(2) 0.0701(3) 0.0407(3) -0.0024(2) 0.01488(19) -0.0024(2)

loop_
_atom_type_symbol
_atom_type_description
_atom_type_scat_dispersion_real
_atom_type_scat_dispersion_imag
_atom_type_scat_source
C C 0.0033 0.0016 'International Tables Vol C Tables 4.2.6.8 and 6.1.1.4'
H H 0.0000 0.0000 'International Tables Vol C Tables 4.2.6.8 and 6.1.1.4'
N N 0.0061 0.0033 'International Tables Vol C Tables 4.2.6.8 and 6.1.1.4'
P P 0.1023 0.0942 'International Tables Vol C Tables 4.2.6.8 and 6.1.1.4'
Cu Cu 0.3201 1.2651 'International Tables Vol C Tables 4.2.6.8 and 6.1.1.4'
I I -0.4742 1.8119 'International Tables Vol C Tables 4.2.6.8 and 6.1.1.4'

loop_
_geom_angle_atom_site_label_1
_geom_angle_atom_site_label_2
_geom_angle_atom_site_label_3
_geom_angle
C2 C1 C6 117.9(6)
C2 C1 P1 122.1(5)
C6 C1 P1 119.7(5)
C1 C2 C3 119.8(6)
C1 C2 H2 120.1
C3 C2 H2 120.1
C4 C3 C2 120.6(6)
C4 C3 H3 119.7
C2 C3 H3 119.7
C5 C4 C3 119.6(6)
C5 C4 H4 120.2
C3 C4 H4 120.2
C4 C5 C6 120.6(7)
C4 C5 H5 119.7
C6 C5 H5 119.7
C5 C6 C1 121.4(6)
C5 C6 H6 119.3
C1 C6 H6 119.3
C12 C7 C8 118.2(6)
C12 C7 P1 120.0(5)
C8 C7 P1 121.9(5)
C7 C8 C9 120.8(6)
C7 C8 H8 119.6
C9 C8 H8 119.6
C10 C9 C8 119.7(7)
C10 C9 H9 120.2
C8 C9 H9 120.2
C11 C10 C9 120.2(7)
C11 C10 H10 119.9
C9 C10 H10 119.9
C10 C11 C12 120.2(7)
C10 C11 H11 119.9
C12 C11 H11 119.9
C7 C12 C11 120.9(6)
C7 C12 H12 119.5
C11 C12 H12 119.5
C14 C13 P1 113.2(4)
C14 C13 H13A 108.9
P1 C13 H13A 108.9
C14 C13 H13B 108.9
P1 C13 H13B 108.9
H13A C13 H13B 107.7
C15 C14 N1 106.1(6)
C15 C14 C13 133.3(6)
N1 C14 C13 120.6(6)
C14 C15 C16 107.8(6)
C14 C15 H15 126.1
C16 C15 H15 126.1
C17 C16 C15 107.5(6)
C17 C16 H16 126.2
C15 C16 H16 126.2
C16 C17 N1 107.0(6)
C16 C17 C18 130.3(6)
N1 C17 C18 122.6(6)
C17 C18 P4 117.8(5)
C17 C18 H18A 107.9
P4 C18 H18A 107.9
C17 C18 H18B 107.9
P4 C18 H18B 107.9
H18A C18 H18B 107.2
C24 C19 C20 118.0(7)
C24 C19 P4 117.9(5)
C20 C19 P4 123.9(6)
C21 C20 C19 120.0(7)
C21 C20 H20 120.0
C19 C20 H20 120.0
C22 C21 C20 120.7(8)
C22 C21 H21 119.6
C20 C21 H21 119.6
C21 C22 C23 119.8(8)
C21 C22 H22 120.1
C23 C22 H22 120.1
C22 C23 C24 119.6(8)
C22 C23 H23 120.2
C24 C23 H23 120.2
C23 C24 C19 121.8(7)
C23 C24 H24 119.1
C19 C24 H24 119.1
C30 C25 C26 117.7(6)
C30 C25 P4 117.6(5)
C26 C25 P4 124.5(6)
C25 C26 C27 120.9(7)
C25 C26 H26 119.5
C27 C26 H26 119.5
C28 C27 C26 119.2(7)
C28 C27 H27 120.4
C26 C27 H27 120.4
C29 C28 C27 120.1(8)
C29 C28 H28 120.0
C27 C28 H28 120.0
C28 C29 C30 120.6(8)
C28 C29 H29 119.7
C30 C29 H29 119.7
C25 C30 C29 121.4(7)
C25 C30 H30 119.3
C29 C30 H30 119.3
C32 C31 C36 118.0(6)
C32 C31 P3 119.3(5)
C36 C31 P3 122.5(5)
C31 C32 C33 120.7(7)
C31 C32 H32 119.7
C33 C32 H32 119.7
C34 C33 C32 120.6(8)
C34 C33 H33 119.7
C32 C33 H33 119.7
C35 C34 C33 119.2(8)
C35 C34 H34 120.4
C33 C34 H34 120.4
C34 C35 C36 121.1(7)
C34 C35 H35 119.4
C36 C35 H35 119.4
C31 C36 C35 120.5(7)
C31 C36 H36 119.7
C35 C36 H36 119.8
C38 C37 C42 117.9(6)
C38 C37 P3 121.9(5)
C42 C37 P3 120.2(5)
C39 C38 C37 121.2(6)
C39 C38 H38 119.4
C37 C38 H38 119.4
C40 C39 C38 120.0(7)
C40 C39 H39 120.0
C38 C39 H39 120.0
C41 C40 C39 120.0(7)
C41 C40 H40 120.0
C39 C40 H40 120.0
C40 C41 C42 119.9(6)
C40 C41 H41 120.0
C42 C41 H41 120.0
C37 C42 C41 121.0(6)
C37 C42 H42 119.5
C41 C42 H42 119.5
C44 C43 P3 114.8(4)
C44 C43 H43A 108.6
P3 C43 H43A 108.6
C44 C43 H43B 108.6
P3 C43 H43B 108.6
H43A C43 H43B 107.6
C45 C44 N2 105.7(6)
C45 C44 C43 131.8(6)
N2 C44 C43 122.3(6)
C44 C45 C46 108.2(7)
C44 C45 H45 125.9
C46 C45 H45 125.9
C47 C46 C45 108.2(7)
C47 C46 H46 125.9
C45 C46 H46 125.9
C46 C47 N2 106.7(6)
C46 C47 C48 132.7(7)
N2 C47 C48 120.6(6)
C47 C48 P2 114.2(5)
C47 C48 H48A 108.7
P2 C48 H48A 108.7
C47 C48 H48B 108.7
P2 C48 H48B 108.7
H48A C48 H48B 107.6
C54 C49 C50 118.3(7)
C54 C49 P2 119.1(5)
C50 C49 P2 122.5(6)
C51 C50 C49 121.8(8)
C51 C50 H50 119.1
C49 C50 H50 119.1
C50 C51 C52 119.1(8)
C50 C51 H51 120.5
C52 C51 H51 120.5
C53 C52 C51 121.2(8)
C53 C52 H52 119.4
C51 C52 H52 119.4
C52 C53 C54 118.6(8)
C52 C53 H53 120.7
C54 C53 H53 120.7
C49 C54 C53 120.9(7)
C49 C54 H54 119.5
C53 C54 H54 119.5
C56 C55 C60 117.3(7)
C56 C55 P2 123.3(5)
C60 C55 P2 119.4(6)
C55 C56 C57 120.8(8)
C55 C56 H56 119.6
C57 C56 H56 119.6
C58 C57 C56 121.1(9)
C58 C57 H57 119.4
C56 C57 H57 119.4
C59 C58 C57 118.7(9)
C59 C58 H58 120.6
C57 C58 H58 120.6
C58 C59 C60 122.2(9)
C58 C59 H59 118.9
C60 C59 H59 118.9
C59 C60 C55 119.8(8)
C59 C60 H60 120.1
C55 C60 H60 120.1
C17 N1 C14 111.5(5)
C17 N1 H1N 121(5)
C14 N1 H1N 127(5)
C47 N2 C44 111.2(5)
C47 N2 H2A 124.4
C44 N2 H2A 124.4
C7 P1 C1 103.7(3)
C7 P1 C13 102.9(3)
C1 P1 C13 103.6(3)
C7 P1 Cu1 117.7(2)
C1 P1 Cu1 107.42(19)
C13 P1 Cu1 119.7(2)
C49 P2 C55 102.5(3)
C49 P2 C48 102.9(3)
C55 P2 C48 100.2(3)
C49 P2 Cu1 119.4(2)
C55 P2 Cu1 111.3(2)
C48 P2 Cu1 118.0(2)
C37 P3 C31 103.1(3)
C37 P3 C43 103.2(3)
C31 P3 C43 102.3(3)
C37 P3 Cu2 120.5(2)
C31 P3 Cu2 109.6(2)
C43 P3 Cu2 116.0(2)
C19 P4 C25 103.3(3)
C19 P4 C18 107.2(3)
C25 P4 C18 99.7(3)
C19 P4 Cu2 117.4(2)
C25 P4 Cu2 110.1(2)
C18 P4 Cu2 116.9(2)
P1 Cu1 P2 119.06(7)
P1 Cu1 I1 117.55(5)
P2 Cu1 I1 102.39(5)
P1 Cu1 I2 99.88(5)
P2 Cu1 I2 119.77(5)
I1 Cu1 I2 96.86(3)
P4 Cu2 P3 117.57(7)
P4 Cu2 I2 115.99(5)
P3 Cu2 I2 103.30(5)
P4 Cu2 I1 103.54(5)
P3 Cu2 I1 116.98(5)
I2 Cu2 I1 98.27(3)
Cu1 I1 Cu2 82.56(2)
Cu2 I2 Cu1 82.26(2)

loop_
_geom_bond_atom_site_label_1
_geom_bond_atom_site_label_2
_geom_bond_distance
C1 C2 1.384(8)
C1 C6 1.388(8)
C1 P1 1.825(6)
C2 C3 1.395(9)
C2 H2 0.9300
C3 C4 1.374(9)
C3 H3 0.9300
C4 C5 1.350(9)
C4 H4 0.9300
C5 C6 1.371(8)
C5 H5 0.9300
C6 H6 0.9300
C7 C12 1.367(8)
C7 C8 1.383(8)
C7 P1 1.823(6)
C8 C9 1.388(9)
C8 H8 0.9300
C9 C10 1.364(9)
C9 H9 0.9300
C10 C11 1.353(9)
C10 H10 0.9300
C11 C12 1.388(9)
C11 H11 0.9300
C12 H12 0.9300
C13 C14 1.473(8)
C13 P1 1.842(6)
C13 H13A 0.9700
C13 H13B 0.9700
C14 C15 1.351(9)
C14 N1 1.358(7)
C15 C16 1.426(9)
C15 H15 0.9300
C16 C17 1.340(8)
C16 H16 0.9300
C17 N1 1.356(7)
C17 C18 1.497(9)
C18 P4 1.831(6)
C18 H18A 0.9700
C18 H18B 0.9700
C19 C24 1.373(9)
C19 C20 1.387(9)
C19 P4 1.823(7)
C20 C21 1.374(10)
C20 H20 0.9300
C21 C22 1.363(11)
C21 H21 0.9300
C22 C23 1.366(10)
C22 H22 0.9300
C23 C24 1.367(9)
C23 H23 0.9300
C24 H24 0.9300
C25 C30 1.366(9)
C25 C26 1.381(9)
C25 P4 1.829(7)
C26 C27 1.392(10)
C26 H26 0.9300
C27 C28 1.376(10)
C27 H27 0.9300
C28 C29 1.339(10)
C28 H28 0.9300
C29 C30 1.380(9)
C29 H29 0.9300
C30 H30 0.9300
C31 C32 1.382(9)
C31 C36 1.385(8)
C31 P3 1.835(6)
C32 C33 1.384(9)
C32 H32 0.9300
C33 C34 1.375(10)
C33 H33 0.9300
C34 C35 1.352(10)
C34 H34 0.9300
C35 C36 1.387(10)
C35 H35 0.9300
C36 H36 0.9300
C37 C38 1.375(8)
C37 C42 1.376(8)
C37 P3 1.812(6)
C38 C39 1.369(9)
C38 H38 0.9300
C39 C40 1.366(9)
C39 H39 0.9300
C40 C41 1.357(9)
C40 H40 0.9300
C41 C42 1.378(9)
C41 H41 0.9300
C42 H42 0.9300
C43 C44 1.482(8)
C43 P3 1.845(6)
C43 H43A 0.9700
C43 H43B 0.9700
C44 C45 1.361(9)
C44 N2 1.367(7)
C45 C46 1.407(10)
C45 H45 0.9300
C46 C47 1.345(9)
C46 H46 0.9300
C47 N2 1.361(8)
C47 C48 1.484(9)
C48 P2 1.846(7)
C48 H48A 0.9700
C48 H48B 0.9700
C49 C54 1.375(9)
C49 C50 1.382(9)
C49 P2 1.818(7)
C50 C51 1.365(10)
C50 H50 0.9300
C51 C52 1.393(11)
C51 H51 0.9300
C52 C53 1.353(10)
C52 H52 0.9300
C53 C54 1.414(10)
C53 H53 0.9300
C54 H54 0.9300
C55 C56 1.386(9)
C55 C60 1.391(9)
C55 P2 1.827(6)
C56 C57 1.389(10)
C56 H56 0.9300
C57 C58 1.351(12)
C57 H57 0.9300
C58 C59 1.345(12)
C58 H58 0.9300
C59 C60 1.389(11)
C59 H59 0.9300
C60 H60 0.9300
N1 H1N 0.80(6)
N2 H2A 0.8600
P1 Cu1 2.2766(17)
P2 Cu1 2.3020(19)
P3 Cu2 2.2885(18)
P4 Cu2 2.2874(19)
Cu1 I1 2.7348(9)
Cu1 I2 2.7746(9)
Cu2 I2 2.7131(8)
Cu2 I1 2.7370(8)

loop_
_geom_hbond_atom_site_label_D
_geom_hbond_atom_site_label_H
_geom_hbond_atom_site_label_A
_geom_hbond_distance_DH
_geom_hbond_distance_HA
_geom_hbond_distance_DA
_geom_hbond_angle_DHA
N1 H1N I2 0.80(6) 2.98(6) 3.723(5) 156(6)
N2 H2A I1 0.86 3.00 3.794(5) 153.6

loop_
_geom_torsion_atom_site_label_1
_geom_torsion_atom_site_label_2
_geom_torsion_atom_site_label_3
_geom_torsion_atom_site_label_4
_geom_torsion
C6 C1 C2 C3 0.9(9)
P1 C1 C2 C3 -172.3(5)
C1 C2 C3 C4 0.1(10)
C2 C3 C4 C5 -0.1(11)
C3 C4 C5 C6 -1.1(11)
C4 C5 C6 C1 2.3(10)
C2 C1 C6 C5 -2.1(9)
P1 C1 C6 C5 171.2(5)
C12 C7 C8 C9 0.7(10)
P1 C7 C8 C9 179.6(5)
C7 C8 C9 C10 -2.1(11)
C8 C9 C10 C11 2.9(11)
C9 C10 C11 C12 -2.4(12)
C8 C7 C12 C11 -0.1(10)
P1 C7 C12 C11 -179.1(6)
C10 C11 C12 C7 1.0(11)
P1 C13 C14 C15 109.9(7)
P1 C13 C14 N1 -69.4(7)
N1 C14 C15 C16 1.1(8)
C13 C14 C15 C16 -178.3(6)
C14 C15 C16 C17 -0.4(8)
C15 C16 C17 N1 -0.5(8)
C15 C16 C17 C18 175.3(7)
C16 C17 C18 P4 160.6(6)
N1 C17 C18 P4 -24.2(9)
C24 C19 C20 C21 1.8(11)
P4 C19 C20 C21 -172.8(6)
C19 C20 C21 C22 0.8(12)
C20 C21 C22 C23 -2.7(13)
C21 C22 C23 C24 2.1(12)
C22 C23 C24 C19 0.5(12)
C20 C19 C24 C23 -2.4(11)
P4 C19 C24 C23 172.5(6)
C30 C25 C26 C27 0.6(11)
P4 C25 C26 C27 176.9(6)
C25 C26 C27 C28 -0.3(12)
C26 C27 C28 C29 -0.8(12)
C27 C28 C29 C30 1.7(13)
C26 C25 C30 C29 0.3(11)
P4 C25 C30 C29 -176.3(6)
C28 C29 C30 C25 -1.5(12)
C36 C31 C32 C33 -0.6(10)
P3 C31 C32 C33 174.8(5)
C31 C32 C33 C34 0.1(11)
C32 C33 C34 C35 -0.2(12)
C33 C34 C35 C36 0.9(12)
C32 C31 C36 C35 1.2(9)
P3 C31 C36 C35 -173.9(5)
C34 C35 C36 C31 -1.4(11)
C42 C37 C38 C39 1.3(11)
P3 C37 C38 C39 -177.5(6)
C37 C38 C39 C40 -1.2(12)
C38 C39 C40 C41 0.3(13)
C39 C40 C41 C42 0.3(13)
C38 C37 C42 C41 -0.6(11)
P3 C37 C42 C41 178.2(6)
C40 C41 C42 C37 -0.2(12)
P3 C43 C44 C45 144.9(7)
P3 C43 C44 N2 -38.9(8)
N2 C44 C45 C46 -0.9(9)
C43 C44 C45 C46 175.8(7)
C44 C45 C46 C47 0.7(10)
C45 C46 C47 N2 -0.1(9)
C45 C46 C47 C48 177.5(8)
C46 C47 C48 P2 122.1(8)
N2 C47 C48 P2 -60.5(8)
C54 C49 C50 C51 1.4(11)
P2 C49 C50 C51 -176.0(6)
C49 C50 C51 C52 0.1(12)
C50 C51 C52 C53 -0.4(13)
C51 C52 C53 C54 -0.7(12)
C50 C49 C54 C53 -2.5(10)
P2 C49 C54 C53 174.9(5)
C52 C53 C54 C49 2.2(11)
C60 C55 C56 C57 -0.4(10)
P2 C55 C56 C57 178.9(6)
C55 C56 C57 C58 0.4(12)
C56 C57 C58 C59 0.1(14)
C57 C58 C59 C60 -0.6(15)
C58 C59 C60 C55 0.6(13)
C56 C55 C60 C59 -0.1(11)
P2 C55 C60 C59 -179.4(6)
C16 C17 N1 C14 1.2(8)
C18 C17 N1 C14 -175.0(6)
C15 C14 N1 C17 -1.4(7)
C13 C14 N1 C17 178.0(5)
C46 C47 N2 C44 -0.4(8)
C48 C47 N2 C44 -178.5(6)
C45 C44 N2 C47 0.8(8)
C43 C44 N2 C47 -176.2(6)
C12 C7 P1 C1 -128.3(5)
C8 C7 P1 C1 52.7(6)
C12 C7 P1 C13 124.0(5)
C8 C7 P1 C13 -54.9(6)
C12 C7 P1 Cu1 -9.9(6)
C8 C7 P1 Cu1 171.1(4)
C2 C1 P1 C7 -141.8(5)
C6 C1 P1 C7 45.2(5)
C2 C1 P1 C13 -34.6(6)
C6 C1 P1 C13 152.3(5)
C2 C1 P1 Cu1 92.9(5)
C6 C1 P1 Cu1 -80.1(5)
C14 C13 P1 C7 -68.9(5)
C14 C13 P1 C1 -176.7(4)
C14 C13 P1 Cu1 63.8(5)
C54 C49 P2 C55 -123.4(5)
C50 C49 P2 C55 53.8(6)
C54 C49 P2 C48 132.9(5)
C50 C49 P2 C48 -49.8(6)
C54 C49 P2 Cu1 0.0(6)
C50 C49 P2 Cu1 177.3(5)
C56 C55 P2 C49 26.7(6)
C60 C55 P2 C49 -154.1(6)
C56 C55 P2 C48 132.4(6)
C60 C55 P2 C48 -48.3(6)
C56 C55 P2 Cu1 -102.0(6)
C60 C55 P2 Cu1 77.2(6)
C47 C48 P2 C49 -70.6(6)
C47 C48 P2 C55 -176.1(5)
C47 C48 P2 Cu1 63.1(6)
C38 C37 P3 C31 35.7(6)
C42 C37 P3 C31 -143.1(6)
C38 C37 P3 C43 -70.5(6)
C42 C37 P3 C43 110.7(6)
C38 C37 P3 Cu2 158.2(5)
C42 C37 P3 Cu2 -20.6(6)
C32 C31 P3 C37 51.3(6)
C36 C31 P3 C37 -133.6(5)
C32 C31 P3 C43 158.2(5)
C36 C31 P3 C43 -26.7(6)
C32 C31 P3 Cu2 -78.2(5)
C36 C31 P3 Cu2 96.9(5)
C44 C43 P3 C37 -64.9(5)
C44 C43 P3 C31 -171.7(5)
C44 C43 P3 Cu2 69.1(5)
C24 C19 P4 C25 -97.1(6)
C20 C19 P4 C25 77.5(6)
C24 C19 P4 C18 158.1(5)
C20 C19 P4 C18 -27.3(7)
C24 C19 P4 Cu2 24.3(6)
C20 C19 P4 Cu2 -161.2(5)
C30 C25 P4 C19 164.6(5)
C26 C25 P4 C19 -11.7(7)
C30 C25 P4 C18 -85.0(6)
C26 C25 P4 C18 98.7(6)
C30 C25 P4 Cu2 38.4(6)
C26 C25 P4 Cu2 -137.9(6)
C17 C18 P4 C19 -72.1(6)
C17 C18 P4 C25 -179.4(5)
C17 C18 P4 Cu2 62.0(6)
C7 P1 Cu1 P2 -69.2(2)
C1 P1 Cu1 P2 47.2(2)
C13 P1 Cu1 P2 164.7(2)
C7 P1 Cu1 I1 55.3(2)
C1 P1 Cu1 I1 171.7(2)
C13 P1 Cu1 I1 -70.8(2)
C7 P1 Cu1 I2 158.5(2)
C1 P1 Cu1 I2 -85.1(2)
C13 P1 Cu1 I2 32.4(2)
C49 P2 Cu1 P1 -68.7(2)
C55 P2 Cu1 P1 50.4(3)
C48 P2 Cu1 P1 165.3(3)
C49 P2 Cu1 I1 159.7(2)
C55 P2 Cu1 I1 -81.2(3)
C48 P2 Cu1 I1 33.7(3)
C49 P2 Cu1 I2 54.3(2)
C55 P2 Cu1 I2 173.3(2)
C48 P2 Cu1 I2 -71.7(3)
C19 P4 Cu2 P3 -77.8(2)
C25 P4 Cu2 P3 40.0(2)
C18 P4 Cu2 P3 152.7(3)
C19 P4 Cu2 I2 45.1(2)
C25 P4 Cu2 I2 162.9(2)
C18 P4 Cu2 I2 -84.4(3)
C19 P4 Cu2 I1 151.5(2)
C25 P4 Cu2 I1 -90.8(2)
C18 P4 Cu2 I1 22.0(3)
C37 P3 Cu2 P4 -84.7(2)
C31 P3 Cu2 P4 34.6(2)
C43 P3 Cu2 P4 149.7(2)
C37 P3 Cu2 I2 146.2(2)
C31 P3 Cu2 I2 -94.6(2)
C43 P3 Cu2 I2 20.6(2)
C37 P3 Cu2 I1 39.5(2)
C31 P3 Cu2 I1 158.8(2)
C43 P3 Cu2 I1 -86.0(2)
P1 Cu1 I1 Cu2 106.57(6)
P2 Cu1 I1 Cu2 -120.94(5)
I2 Cu1 I1 Cu2 1.64(3)
P4 Cu2 I1 Cu1 -121.06(5)
P3 Cu2 I1 Cu1 107.88(6)
I2 Cu2 I1 Cu1 -1.68(3)
P4 Cu2 I2 Cu1 111.18(6)
P3 Cu2 I2 Cu1 -118.70(5)
I1 Cu2 I2 Cu1 1.66(3)
P1 Cu1 I2 Cu2 -121.25(5)
P2 Cu1 I2 Cu2 106.87(6)
I1 Cu1 I2 Cu2 -1.65(3)
